data_4304087
loop_
_publ_author_name
'Meenakshi Ghosh'
'Papu Biswas'
'Ulrich Fl\"orke'
'Kamalaksha Nag'

_publ_section_title
;
Halogen Exchange and Scrambling between C-X and M-X' Bonds in Copper,
Nickel, and Cobalt Complexes of 6,6'-bis(bromo/
chloromethyl)-2,2'-bipyridine. Structural, Electrochemical, and
Photochemical Studies
;
_journal_name_full 'Inorganic Chemistry'
_journal_page_first 281
_journal_page_last 296
_journal_paper_doi 10.1021/ic7014786
_journal_volume 47
_journal_year 2008
_chemical_formula_moiety 'C12 H10 Br2.11 Cl1.89 Cu N2, H2 O'
_chemical_formula_sum 'C12 H12 Br2.11 Cl1.89 Cu N2 O'
_chemical_formula_weight 497.83
_chemical_name_systematic
; 
 ? 
;
_space_group_IT_number 14
_symmetry_cell_setting monoclinic
_symmetry_space_group_name_Hall '-P 2yn'
_symmetry_space_group_name_H-M 'P 1 21/n 1'
_atom_sites_solution_hydrogens difmap
_atom_sites_solution_primary direct
_atom_sites_solution_secondary difmap
_audit_creation_method SHELXL-97
_cell_angle_alpha 90.00
_cell_angle_beta 92.811(2)
_cell_angle_gamma 90.00
_cell_formula_units_Z 4
_cell_length_a 9.7776(12)
_cell_length_b 7.5783(9)
_cell_length_c 20.600(3)
_cell_measurement_reflns_used 3741
_cell_measurement_temperature 150(2)
_cell_measurement_theta_max 28.03
_cell_measurement_theta_min 2.35
_cell_volume 1524.6(3)
_computing_cell_refinement 'Bruker (2002) SMART'
_computing_data_collection 'Bruker (2002) SMART'
_computing_data_reduction 'Bruker (2002) SAINT'
_computing_molecular_graphics 'Bruker (2002) SHELXTL'
_computing_publication_material 'Bruker (2002) SHELXTL'
_computing_structure_refinement 'Bruker (2002) SHELXTL'
_computing_structure_solution 'Bruker (2002) SHELXTL'
_diffrn_ambient_temperature 150(2)
_diffrn_measured_fraction_theta_full 0.995
_diffrn_measured_fraction_theta_max 0.995
_diffrn_measurement_device_type 'Bruker AXS SMART APEX'
_diffrn_measurement_method '\f and \w scans'
_diffrn_radiation_monochromator graphite
_diffrn_radiation_source 'sealed tube'
_diffrn_radiation_type MoK\a
_diffrn_radiation_wavelength 0.71073
_diffrn_reflns_av_R_equivalents 0.0392
_diffrn_reflns_av_sigmaI/netI 0.0421
_diffrn_reflns_limit_h_max 12
_diffrn_reflns_limit_h_min -10
_diffrn_reflns_limit_k_max 9
_diffrn_reflns_limit_k_min -8
_diffrn_reflns_limit_l_max 25
_diffrn_reflns_limit_l_min -25
_diffrn_reflns_number 9815
_diffrn_reflns_theta_full 26.37
_diffrn_reflns_theta_max 26.37
_diffrn_reflns_theta_min 1.98
_diffrn_standards_decay_% 0
_diffrn_standards_interval_time 430
_diffrn_standards_number 3772
_exptl_absorpt_coefficient_mu 7.203
_exptl_absorpt_correction_T_max 0.5328
_exptl_absorpt_correction_T_min 0.2212
_exptl_absorpt_correction_type multi-scan
_exptl_absorpt_process_details 'SADABS (Bruker, 2002)'
_exptl_crystal_colour green
_exptl_crystal_density_diffrn 2.169
_exptl_crystal_density_method 'not measured'
_exptl_crystal_description prism
_exptl_crystal_F_000 961
_exptl_crystal_size_max 0.30
_exptl_crystal_size_mid 0.22
_exptl_crystal_size_min 0.10
_refine_diff_density_max 0.430
_refine_diff_density_min -0.331
_refine_diff_density_rms 0.081
_refine_ls_extinction_method none
_refine_ls_goodness_of_fit_ref 0.911
_refine_ls_hydrogen_treatment mixed
_refine_ls_matrix_type full
_refine_ls_number_parameters 208
_refine_ls_number_reflns 3108
_refine_ls_number_restraints 13
_refine_ls_restrained_S_all 0.925
_refine_ls_R_factor_all 0.0321
_refine_ls_R_factor_gt 0.0250
_refine_ls_shift/su_max 0.001
_refine_ls_shift/su_mean 0.000
_refine_ls_structure_factor_coef Fsqd
_refine_ls_weighting_details 'calc w=1/[\s^2^(Fo^2^)+(0.0192P)^2^] where P=(Fo^2^+2Fc^2^)/3'
_refine_ls_weighting_scheme calc
_refine_ls_wR_factor_gt 0.0484
_refine_ls_wR_factor_ref 0.0499
_reflns_number_gt 2608
_reflns_number_total 3108
_reflns_threshold_expression >2sigma(I)
_cod_data_source_file ic7014786-file003_4.cif
_cod_data_source_block 3
_cod_original_cell_volume 1524.5(3)
_cod_original_sg_symbol_H-M 'P 21/n'
_cod_database_code 4304087

loop_
_symmetry_equiv_pos_as_xyz
'x, y, z'
'-x+1/2, y+1/2, -z+1/2'
'-x, -y, -z'
'x-1/2, -y-1/2, z-1/2'

loop_
_atom_site_label
_atom_site_type_symbol
_atom_site_fract_x
_atom_site_fract_y
_atom_site_fract_z
_atom_site_U_iso_or_equiv
_atom_site_adp_type
_atom_site_occupancy
_atom_site_symmetry_multiplicity
_atom_site_calc_flag
_atom_site_refinement_flags
_atom_site_disorder_assembly
_atom_site_disorder_group
Cu1 Cu 0.85731(3) 0.31923(5) 0.164014(15) 0.01784(12) Uani 1 1 d D . .
Br1 Br 1.06591(5) 0.50337(7) 0.348714(19) 0.0330(2) Uani 0.917(4) 1 d PD A 1
Br2 Br 0.55724(5) 0.26115(6) -0.00874(2) 0.0289(2) Uani 0.894(4) 1 d PD A 1
Br3 Br 0.9480(18) 0.0312(14) 0.1880(9) 0.0122(2) Uiso 0.103(2) 1 d PD B 1
Br4 Br 0.7000(4) 0.5432(4) 0.13267(16) 0.0143(8) Uiso 0.200(3) 1 d PD B 1
Cl1 Cl 1.097(5) 0.523(5) 0.3404(13) 0.10(4) Uiso 0.083(4) 1 d PD A 2
Cl2 Cl 0.574(3) 0.261(4) -0.0054(13) 0.09(3) Uiso 0.106(4) 1 d PD A 2
Cl3 Cl 0.9378(6) 0.0411(5) 0.1892(3) 0.0283(11) Uani 0.897(2) 1 d PD B 2
Cl4 Cl 0.7025(4) 0.5388(4) 0.13358(17) 0.0494(19) Uani 0.800(3) 1 d PD B 2
N1 N 1.0525(2) 0.4664(3) 0.16790(10) 0.0176(5) Uani 1 1 d . A .
N2 N 0.9176(2) 0.2804(3) 0.07378(10) 0.0166(5) Uani 1 1 d . A .
C1 C 1.0283(3) 0.6304(4) 0.26784(12) 0.0238(7) Uani 1 1 d D . .
H1A H 0.9304 0.6169 0.2541 0.029 Uiso 1 1 calc R A 1
H1B H 1.0468 0.7576 0.2748 0.029 Uiso 1 1 calc R A 1
C2 C 1.1149(3) 0.5626(4) 0.21553(13) 0.0198(6) Uani 1 1 d . A .
C3 C 1.2529(3) 0.6018(4) 0.21572(14) 0.0268(7) Uani 1 1 d . . .
H3A H 1.2946 0.6701 0.2500 0.032 Uiso 1 1 calc R A .
C4 C 1.3296(3) 0.5418(4) 0.16626(15) 0.0285(7) Uani 1 1 d . A .
H4A H 1.4251 0.5653 0.1663 0.034 Uiso 1 1 calc R . .
C5 C 1.2654(3) 0.4467(4) 0.11637(14) 0.0239(7) Uani 1 1 d . . .
H5A H 1.3162 0.4042 0.0815 0.029 Uiso 1 1 calc R A .
C6 C 1.1270(3) 0.4141(4) 0.11771(13) 0.0180(6) Uani 1 1 d . A .
C7 C 1.0485(3) 0.3277(4) 0.06308(13) 0.0189(6) Uani 1 1 d . . .
C8 C 1.1025(3) 0.3020(4) 0.00280(13) 0.0229(7) Uani 1 1 d . A .
H8A H 1.1938 0.3369 -0.0045 0.027 Uiso 1 1 calc R . .
C9 C 1.0222(3) 0.2252(4) -0.04663(13) 0.0259(7) Uani 1 1 d . . .
H9A H 1.0575 0.2082 -0.0883 0.031 Uiso 1 1 calc R A .
C10 C 0.8909(3) 0.1736(4) -0.03495(13) 0.0237(7) Uani 1 1 d . A .
H10A H 0.8350 0.1190 -0.0682 0.028 Uiso 1 1 calc R . .
C11 C 0.8413(3) 0.2027(4) 0.02622(13) 0.0209(7) Uani 1 1 d . . .
C12 C 0.7016(3) 0.1390(4) 0.04212(13) 0.0271(7) Uani 1 1 d D A .
H12A H 0.6884 0.1579 0.0890 0.033 Uiso 1 1 calc R C 1
H12B H 0.6949 0.0107 0.0334 0.033 Uiso 1 1 calc R C 1
O1 O 0.7958(2) 0.3317(3) 0.25292(10) 0.0265(5) Uani 1 1 d D B .
H1 H 0.810(4) 0.243(3) 0.2758(14) 0.061(9) Uiso 1 1 d D . .
H2 H 0.728(2) 0.392(4) 0.2622(17) 0.061(9) Uiso 1 1 d D . .

loop_
_atom_site_aniso_label
_atom_site_aniso_U_11
_atom_site_aniso_U_22
_atom_site_aniso_U_33
_atom_site_aniso_U_23
_atom_site_aniso_U_13
_atom_site_aniso_U_12
Cu1 0.0165(2) 0.0225(2) 0.01481(18) -0.00016(14) 0.00401(13) -0.00029(15)
Br1 0.0383(3) 0.0396(3) 0.0213(3) 0.00143(16) 0.00295(15) 0.00903(18)
Br2 0.0239(3) 0.0369(3) 0.0258(3) 0.00359(16) 0.00046(14) 0.00127(16)
Cl3 0.0339(18) 0.0274(11) 0.0243(10) 0.0041(6) 0.0076(8) 0.0030(6)
Cl4 0.0436(18) 0.062(2) 0.0432(18) -0.0052(6) 0.0092(6) 0.0106(7)
N1 0.0156(13) 0.0184(14) 0.0188(12) 0.0026(10) 0.0022(9) -0.0011(10)
N2 0.0183(13) 0.0169(13) 0.0147(11) 0.0022(10) 0.0019(9) 0.0000(10)
C1 0.0244(17) 0.0239(17) 0.0226(15) -0.0016(13) -0.0049(12) -0.0009(14)
C2 0.0201(17) 0.0160(16) 0.0232(15) 0.0041(12) -0.0009(12) -0.0008(13)
C3 0.0247(18) 0.0251(18) 0.0300(17) 0.0021(14) -0.0049(13) -0.0061(14)
C4 0.0147(17) 0.0309(19) 0.0399(19) 0.0104(15) 0.0009(14) -0.0025(14)
C5 0.0223(17) 0.0258(18) 0.0242(15) 0.0065(13) 0.0074(12) 0.0024(14)
C6 0.0165(16) 0.0165(16) 0.0213(14) 0.0069(12) 0.0037(11) 0.0017(12)
C7 0.0198(16) 0.0161(16) 0.0213(14) 0.0041(12) 0.0048(12) 0.0050(13)
C8 0.0247(17) 0.0193(17) 0.0255(16) 0.0058(13) 0.0105(12) 0.0050(13)
C9 0.038(2) 0.0239(18) 0.0170(14) 0.0029(13) 0.0103(13) 0.0113(15)
C10 0.0334(19) 0.0211(17) 0.0164(14) -0.0011(12) -0.0011(12) 0.0010(14)
C11 0.0232(17) 0.0194(17) 0.0200(14) 0.0042(12) 0.0008(12) 0.0022(13)
C12 0.0278(18) 0.0300(19) 0.0231(16) 0.0049(14) -0.0042(13) -0.0032(14)
O1 0.0308(13) 0.0308(14) 0.0188(11) 0.0033(9) 0.0099(9) 0.0091(11)

loop_
_atom_type_symbol
_atom_type_description
_atom_type_scat_dispersion_real
_atom_type_scat_dispersion_imag
_atom_type_scat_source
C C 0.0033 0.0016 'International Tables Vol C Tables 4.2.6.8 and 6.1.1.4'
H H 0.0000 0.0000 'International Tables Vol C Tables 4.2.6.8 and 6.1.1.4'
N N 0.0061 0.0033 'International Tables Vol C Tables 4.2.6.8 and 6.1.1.4'
O O 0.0106 0.0060 'International Tables Vol C Tables 4.2.6.8 and 6.1.1.4'
Cl Cl 0.1484 0.1585 'International Tables Vol C Tables 4.2.6.8 and 6.1.1.4'
Cu Cu 0.3201 1.2651 'International Tables Vol C Tables 4.2.6.8 and 6.1.1.4'
Br Br -0.2901 2.4595 'International Tables Vol C Tables 4.2.6.8 and 6.1.1.4'

loop_
_geom_angle_atom_site_label_1
_geom_angle_atom_site_label_2
_geom_angle_atom_site_label_3
_geom_angle
_geom_angle_site_symmetry_1
_geom_angle_site_symmetry_3
_geom_angle_publ_flag
O1 Cu1 N2 174.28(9) . . ?
O1 Cu1 N1 104.25(9) . . ?
N2 Cu1 N1 79.30(8) . . ?
O1 Cu1 Cl3 87.15(17) . . ?
N2 Cu1 Cl3 87.82(17) . . ?
N1 Cu1 Cl3 99.75(15) . . ?
O1 Cu1 Cl4 89.54(11) . . ?
N2 Cu1 Cl4 94.17(11) . . ?
N1 Cu1 Cl4 101.48(11) . . ?
Cl3 Cu1 Cl4 158.68(16) . . ?
O1 Cu1 Br4 89.72(10) . . ?
N2 Cu1 Br4 93.99(10) . . ?
N1 Cu1 Br4 101.38(10) . . ?
Cl3 Cu1 Br4 158.76(16) . . ?
O1 Cu1 Br3 88.8(5) . . ?
N2 Cu1 Br3 86.2(5) . . ?
N1 Cu1 Br3 98.2(4) . . ?
Cl4 Cu1 Br3 160.1(4) . . ?
Br4 Cu1 Br3 160.2(4) . . ?
C2 N1 C6 118.3(2) . . ?
C2 N1 Cu1 131.35(18) . . ?
C6 N1 Cu1 108.72(17) . . ?
C11 N2 C7 119.6(2) . . ?
C11 N2 Cu1 124.49(18) . . ?
C7 N2 Cu1 115.80(18) . . ?
C2 C1 Cl1 104.0(16) . . ?
C2 C1 Br1 110.94(19) . . ?
N1 C2 C3 121.8(3) . . ?
N1 C2 C1 117.4(2) . . ?
C3 C2 C1 120.8(3) . . ?
C4 C3 C2 119.7(3) . . ?
C3 C4 C5 118.7(3) . . ?
C6 C5 C4 119.3(3) . . ?
N1 C6 C5 121.9(3) . . ?
N1 C6 C7 115.5(2) . . ?
C5 C6 C7 122.4(2) . . ?
N2 C7 C8 120.8(3) . . ?
N2 C7 C6 116.8(2) . . ?
C8 C7 C6 122.4(3) . . ?
C9 C8 C7 119.4(3) . . ?
C10 C9 C8 119.5(3) . . ?
C9 C10 C11 119.0(3) . . ?
N2 C11 C10 121.8(3) . . ?
N2 C11 C12 117.5(2) . . ?
C10 C11 C12 120.6(3) . . ?
C11 C12 Cl2 109.2(11) . . ?
C11 C12 Br2 111.89(19) . . ?

loop_
_geom_bond_atom_site_label_1
_geom_bond_atom_site_label_2
_geom_bond_distance
_geom_bond_site_symmetry_2
_geom_bond_publ_flag
Cu1 O1 1.958(2) . ?
Cu1 N2 1.999(2) . ?
Cu1 N1 2.209(2) . ?
Cu1 Cl3 2.301(3) . ?
Cu1 Cl4 2.315(3) . ?
Cu1 Br4 2.360(4) . ?
Cu1 Br3 2.398(9) . ?
Br1 C1 1.944(3) . ?
Br2 C12 1.950(3) . ?
Cl1 C1 1.801(10) . ?
Cl2 C12 1.800(10) . ?
N1 C2 1.344(3) . ?
N1 C6 1.353(3) . ?
N2 C11 1.339(3) . ?
N2 C7 1.358(3) . ?
C1 C2 1.494(4) . ?
C2 C3 1.382(4) . ?
C3 C4 1.372(4) . ?
C4 C5 1.381(4) . ?
C5 C6 1.378(4) . ?
C6 C7 1.483(4) . ?
C7 C8 1.387(3) . ?
C8 C9 1.384(4) . ?
C9 C10 1.374(4) . ?
C10 C11 1.390(4) . ?
C11 C12 1.500(4) . ?

loop_
_geom_torsion_atom_site_label_1
_geom_torsion_atom_site_label_2
_geom_torsion_atom_site_label_3
_geom_torsion_atom_site_label_4
_geom_torsion
_geom_torsion_site_symmetry_1
_geom_torsion_site_symmetry_2
_geom_torsion_site_symmetry_3
_geom_torsion_site_symmetry_4
_geom_torsion_publ_flag
O1 Cu1 N1 C2 -6.9(3) . . . . ?
N2 Cu1 N1 C2 177.7(3) . . . . ?
Cl3 Cu1 N1 C2 -96.4(3) . . . . ?
Cl4 Cu1 N1 C2 85.6(3) . . . . ?
Br4 Cu1 N1 C2 85.8(3) . . . . ?
Br3 Cu1 N1 C2 -97.7(5) . . . . ?
O1 Cu1 N1 C6 158.09(17) . . . . ?
N2 Cu1 N1 C6 -17.32(17) . . . . ?
Cl3 Cu1 N1 C6 68.6(2) . . . . ?
Cl4 Cu1 N1 C6 -109.44(19) . . . . ?
Br4 Cu1 N1 C6 -109.27(19) . . . . ?
Br3 Cu1 N1 C6 67.3(5) . . . . ?
O1 Cu1 N2 C11 58.4(10) . . . . ?
N1 Cu1 N2 C11 -172.7(2) . . . . ?
Cl3 Cu1 N2 C11 86.9(3) . . . . ?
Cl4 Cu1 N2 C11 -71.8(2) . . . . ?
Br4 Cu1 N2 C11 -71.9(2) . . . . ?
Br3 Cu1 N2 C11 88.2(4) . . . . ?
O1 Cu1 N2 C7 -117.3(9) . . . . ?
N1 Cu1 N2 C7 11.56(18) . . . . ?
Cl3 Cu1 N2 C7 -88.8(2) . . . . ?
Cl4 Cu1 N2 C7 112.5(2) . . . . ?
Br4 Cu1 N2 C7 112.4(2) . . . . ?
Br3 Cu1 N2 C7 -87.5(4) . . . . ?
C6 N1 C2 C3 -2.9(4) . . . . ?
Cu1 N1 C2 C3 160.9(2) . . . . ?
C6 N1 C2 C1 175.5(2) . . . . ?
Cu1 N1 C2 C1 -20.8(4) . . . . ?
Cl1 C1 C2 N1 116.7(17) . . . . ?
Br1 C1 C2 N1 107.7(2) . . . . ?
Cl1 C1 C2 C3 -64.9(17) . . . . ?
Br1 C1 C2 C3 -73.9(3) . . . . ?
N1 C2 C3 C4 0.0(4) . . . . ?
C1 C2 C3 C4 -178.3(3) . . . . ?
C2 C3 C4 C5 1.6(4) . . . . ?
C3 C4 C5 C6 -0.3(4) . . . . ?
C2 N1 C6 C5 4.3(4) . . . . ?
Cu1 N1 C6 C5 -162.9(2) . . . . ?
C2 N1 C6 C7 -172.8(2) . . . . ?
Cu1 N1 C6 C7 20.0(3) . . . . ?
C4 C5 C6 N1 -2.7(4) . . . . ?
C4 C5 C6 C7 174.1(3) . . . . ?
C11 N2 C7 C8 2.2(4) . . . . ?
Cu1 N2 C7 C8 178.1(2) . . . . ?
C11 N2 C7 C6 179.7(2) . . . . ?
Cu1 N2 C7 C6 -4.4(3) . . . . ?
N1 C6 C7 N2 -12.0(4) . . . . ?
C5 C6 C7 N2 170.9(3) . . . . ?
N1 C6 C7 C8 165.4(2) . . . . ?
C5 C6 C7 C8 -11.6(4) . . . . ?
N2 C7 C8 C9 -0.8(4) . . . . ?
C6 C7 C8 C9 -178.1(3) . . . . ?
C7 C8 C9 C10 -0.8(4) . . . . ?
C8 C9 C10 C11 1.0(4) . . . . ?
C7 N2 C11 C10 -2.0(4) . . . . ?
Cu1 N2 C11 C10 -177.6(2) . . . . ?
C7 N2 C11 C12 174.9(2) . . . . ?
Cu1 N2 C11 C12 -0.6(4) . . . . ?
C9 C10 C11 N2 0.4(4) . . . . ?
C9 C10 C11 C12 -176.4(3) . . . . ?
N2 C11 C12 Cl2 115.9(11) . . . . ?
C10 C11 C12 Cl2 -67.1(12) . . . . ?
N2 C11 C12 Br2 117.1(2) . . . . ?
C10 C11 C12 Br2 -65.9(3) . . . . ?
